data_7022329
loop_
_publ_author_name
'Weber, Lothar'
'Kahlert, Jan'
'B\"ohling, Lena'
'Brockhinke, Andreas'
'Stammler, Hans-Georg'
'Neumann, Beate'
'Harder, Rachel A.'
'Low, Paul J.'
'Fox, Mark A.'

_publ_section_title
;
 Electrochemical and spectroelectrochemical studies of
 C-benzodiazaborolyl-ortho-carboranes.
;
_journal_issue 6
_journal_name_full 'Dalton transactions (Cambridge, England : 2003)'
_journal_page_first 2266
_journal_page_last 2281
_journal_paper_doi 10.1039/c2dt32378h
_journal_volume 42
_journal_year 2013
_chemical_formula_moiety 'C22 H29 B11 N2'
_chemical_formula_sum 'C22 H29 B11 N2'
_chemical_formula_weight 440.38
_chemical_name_systematic
;
?
;
_space_group_IT_number 2
_symmetry_cell_setting triclinic
_symmetry_space_group_name_Hall '-P 1'
_symmetry_space_group_name_H-M 'P -1'
_atom_sites_solution_hydrogens geom
_atom_sites_solution_primary direct
_atom_sites_solution_secondary difmap
_audit_creation_method SHELXL-97
_cell_angle_alpha 77.059(4)
_cell_angle_beta 73.511(4)
_cell_angle_gamma 86.154(4)
_cell_formula_units_Z 2
_cell_length_a 10.5999(9)
_cell_length_b 10.7239(8)
_cell_length_c 11.4518(9)
_cell_measurement_reflns_used 7117
_cell_measurement_temperature 100(2)
_cell_measurement_theta_max 25.046
_cell_measurement_theta_min 2.412
_cell_volume 1216.50(17)
_computing_cell_refinement 'APEX 2, Bruker AXS'
_computing_data_collection 'APEX 2, Bruker AXS'
_computing_data_reduction 'SAINT (Bruker AXS, 2009)'
_computing_molecular_graphics 'SHELXTL-PLUS (1990)'
_computing_publication_material 'SHELXL-97 (Sheldrick, 1997)'
_computing_structure_refinement 'SHELXL-97 (Sheldrick, 1997)'
_computing_structure_solution 'SHELXS-97 (Sheldrick, 1990)'
_diffrn_ambient_temperature 100(2)
_diffrn_measured_fraction_theta_full 0.995
_diffrn_measured_fraction_theta_max 0.995
_diffrn_measurement_device 'Bruker KAPPA APEX II'
_diffrn_measurement_device_type 'four three circle diffractometer'
_diffrn_measurement_method 'omega- and phi-scans'
_diffrn_radiation_monochromator 'graphite monochromator'
_diffrn_radiation_source 'fine-focus sealed tube'
_diffrn_radiation_type MoK\a
_diffrn_radiation_wavelength 0.71073
_diffrn_reflns_av_R_equivalents 0.0154
_diffrn_reflns_av_sigmaI/netI 0.0179
_diffrn_reflns_limit_h_max 12
_diffrn_reflns_limit_h_min -12
_diffrn_reflns_limit_k_max 12
_diffrn_reflns_limit_k_min -12
_diffrn_reflns_limit_l_max 13
_diffrn_reflns_limit_l_min -13
_diffrn_reflns_number 10676
_diffrn_reflns_theta_full 24.99
_diffrn_reflns_theta_max 24.99
_diffrn_reflns_theta_min 3.46
_diffrn_standards_decay_% 0
_diffrn_standards_interval_count 0
_diffrn_standards_interval_time 0
_diffrn_standards_number 0
_exptl_absorpt_coefficient_mu 0.063
_exptl_absorpt_correction_T_max 0.9956
_exptl_absorpt_correction_T_min 0.9863
_exptl_absorpt_correction_type multi-scan
_exptl_absorpt_process_details 'SADABS-2008/1 - Bruker AXS area detector scaling and absorption correction'
_exptl_crystal_colour colourless
_exptl_crystal_density_diffrn 1.202
_exptl_crystal_density_method 'not measured'
_exptl_crystal_description plate
_exptl_crystal_F_000 460
_exptl_crystal_size_max 0.22
_exptl_crystal_size_mid 0.14
_exptl_crystal_size_min 0.07
_refine_diff_density_max 0.241
_refine_diff_density_min -0.189
_refine_diff_density_rms 0.033
_refine_ls_extinction_coef 0.010(3)
_refine_ls_extinction_expression Fc^*^=kFc[1+0.001xFc^2^\l^3^/sin(2\q)]^-1/4^
_refine_ls_extinction_method SHELXL
_refine_ls_goodness_of_fit_ref 1.045
_refine_ls_hydrogen_treatment mixed
_refine_ls_matrix_type full
_refine_ls_number_parameters 363
_refine_ls_number_reflns 4276
_refine_ls_number_restraints 0
_refine_ls_restrained_S_all 1.045
_refine_ls_R_factor_all 0.0371
_refine_ls_R_factor_gt 0.0338
_refine_ls_shift/su_max 0.000
_refine_ls_shift/su_mean 0.000
_refine_ls_structure_factor_coef Fsqd
_refine_ls_weighting_details 'calc w=1/[\s^2^(Fo^2^)+(0.0481P)^2^+0.3930P] where P=(Fo^2^+2Fc^2^)/3'
_refine_ls_weighting_scheme calc
_refine_ls_wR_factor_gt 0.0884
_refine_ls_wR_factor_ref 0.0918
_reflns_number_gt 3889
_reflns_number_total 4276
_reflns_threshold_expression >2sigma(I)
_cod_data_source_file c2dt32378h.txt
_cod_data_source_block compound10
_cod_depositor_comments
;
The following automatic conversions were performed:

'_symmetry_cell_setting' value 'Triclinic' changed to 'triclinic'
according to /home/saulius/struct/CIF-dictionaries/cif_core.dic
dictionary named 'cif_core.dic' version 2.4.2 from 2011-04-26.

Automatic conversion script
Id: cif_fix_values 1891 2012-01-12 08:04:46Z andrius 
;
_cod_original_cell_volume 1216.51(17)
_cod_database_code 7022329

loop_
_symmetry_equiv_pos_as_xyz
'x, y, z'
'-x, -y, -z'

loop_
_atom_site_label
_atom_site_type_symbol
_atom_site_fract_x
_atom_site_fract_y
_atom_site_fract_z
_atom_site_U_iso_or_equiv
_atom_site_adp_type
_atom_site_occupancy
_atom_site_symmetry_multiplicity
_atom_site_calc_flag
_atom_site_refinement_flags
N1 N 0.79845(9) -0.08421(8) 0.46801(8) 0.0160(2) Uani 1 1 d .
N2 N 0.74165(9) 0.08530(8) 0.56495(8) 0.0155(2) Uani 1 1 d .
B1 B 0.76241(12) 0.04823(11) 0.44828(11) 0.0155(3) Uani 1 1 d .
B2 B 0.86659(12) 0.14592(12) 0.18766(11) 0.0171(3) Uani 1 1 d .
H2 H 0.9551(13) 0.0950(12) 0.1939(12) 0.022(3) Uiso 1 1 d .
B3 B 0.78883(13) 0.14438(12) 0.06903(12) 0.0180(3) Uani 1 1 d .
H3 H 0.8387(13) 0.0917(13) -0.0026(13) 0.027(3) Uiso 1 1 d .
B4 B 0.61648(13) 0.12644(12) 0.13895(12) 0.0190(3) Uani 1 1 d .
H4 H 0.5607(14) 0.0633(13) 0.1102(12) 0.027(3) Uiso 1 1 d .
B5 B 0.58578(12) 0.11656(12) 0.30210(12) 0.0184(3) Uani 1 1 d .
H5 H 0.5192(13) 0.0501(12) 0.3730(12) 0.022(3) Uiso 1 1 d .
B6 B 0.63477(12) 0.26342(12) 0.32272(12) 0.0176(3) Uani 1 1 d .
H6 H 0.5921(12) 0.2918(12) 0.4098(12) 0.020(3) Uiso 1 1 d .
B7 B 0.80683(12) 0.28140(12) 0.25232(11) 0.0166(3) Uani 1 1 d .
H7 H 0.8690(13) 0.3204(13) 0.2947(13) 0.027(3) Uiso 1 1 d .
B8 B 0.83737(13) 0.29117(12) 0.08998(12) 0.0181(3) Uani 1 1 d .
H8 H 0.9194(13) 0.3453(13) 0.0240(12) 0.025(3) Uiso 1 1 d .
B9 B 0.68266(13) 0.27952(12) 0.05914(12) 0.0190(3) Uani 1 1 d .
H9 H 0.6633(13) 0.3245(13) -0.0287(13) 0.026(3) Uiso 1 1 d .
B10 B 0.55709(13) 0.26168(12) 0.20403(12) 0.0198(3) Uani 1 1 d .
H10 H 0.4573(14) 0.2974(13) 0.2120(13) 0.028(3) Uiso 1 1 d .
B11 B 0.69378(13) 0.36414(12) 0.17325(12) 0.0182(3) Uani 1 1 d .
H11 H 0.6827(13) 0.4681(13) 0.1602(12) 0.025(3) Uiso 1 1 d .
C1 C 0.79712(10) -0.12562(10) 0.59367(10) 0.0156(2) Uani 1 1 d .
C2 C 0.76123(10) -0.02390(10) 0.65316(10) 0.0154(2) Uani 1 1 d .
C3 C 0.74788(10) -0.04131(10) 0.77977(10) 0.0168(2) Uani 1 1 d .
H3A H 0.7238 0.0282 0.8206 0.020 Uiso 1 1 calc R
C4 C 0.77043(10) -0.16259(11) 0.84623(10) 0.0174(2) Uani 1 1 d .
C5 C 0.81004(10) -0.26455(10) 0.78490(10) 0.0169(2) Uani 1 1 d .
C6 C 0.82428(10) -0.24545(10) 0.65771(10) 0.0163(2) Uani 1 1 d .
H6A H 0.8522 -0.3135 0.6154 0.020 Uiso 1 1 calc R
C7 C 0.74986(12) -0.18447(11) 0.98479(11) 0.0238(3) Uani 1 1 d .
H7A H 0.8349 -0.2004 1.0034 0.036 Uiso 1 1 calc R
H7B H 0.6926 -0.2587 1.0267 0.036 Uiso 1 1 calc R
H7C H 0.7086 -0.1086 1.0144 0.036 Uiso 1 1 calc R
C8 C 0.83150(12) -0.39629(11) 0.85651(11) 0.0218(3) Uani 1 1 d .
H8A H 0.8663 -0.4528 0.7982 0.033 Uiso 1 1 calc R
H8B H 0.7477 -0.4301 0.9142 0.033 Uiso 1 1 calc R
H8C H 0.8945 -0.3917 0.9037 0.033 Uiso 1 1 calc R
C9 C 0.82597(11) -0.17642(10) 0.39065(10) 0.0158(2) Uani 1 1 d .
C10 C 0.72811(11) -0.26108(10) 0.40007(10) 0.0196(2) Uani 1 1 d .
H10A H 0.6428 -0.2556 0.4549 0.023 Uiso 1 1 calc R
C11 C 0.75570(12) -0.35365(11) 0.32895(11) 0.0225(3) Uani 1 1 d .
H11A H 0.6890 -0.4114 0.3347 0.027 Uiso 1 1 calc R
C12 C 0.88021(12) -0.36220(11) 0.24966(10) 0.0217(3) Uani 1 1 d .
H12 H 0.8987 -0.4255 0.2008 0.026 Uiso 1 1 calc R
C13 C 0.97754(12) -0.27869(11) 0.24160(10) 0.0220(3) Uani 1 1 d .
H13 H 1.0631 -0.2851 0.1875 0.026 Uiso 1 1 calc R
C14 C 0.95087(11) -0.18543(10) 0.31215(10) 0.0184(2) Uani 1 1 d .
H14 H 1.0179 -0.1281 0.3066 0.022 Uiso 1 1 calc R
C15 C 0.71351(11) 0.20640(10) 0.60017(10) 0.0163(2) Uani 1 1 d .
C16 C 0.80731(11) 0.30161(10) 0.55352(10) 0.0187(2) Uani 1 1 d .
H16 H 0.8896 0.2869 0.4979 0.022 Uiso 1 1 calc R
C17 C 0.78128(12) 0.41869(11) 0.58798(11) 0.0241(3) Uani 1 1 d .
H17 H 0.8451 0.4848 0.5544 0.029 Uiso 1 1 calc R
C18 C 0.66283(13) 0.43956(11) 0.67113(11) 0.0262(3) Uani 1 1 d .
H18 H 0.6450 0.5200 0.6944 0.031 Uiso 1 1 calc R
C19 C 0.57063(12) 0.34312(12) 0.72020(11) 0.0253(3) Uani 1 1 d .
H19 H 0.4900 0.3568 0.7787 0.030 Uiso 1 1 calc R
C20 C 0.59498(11) 0.22618(11) 0.68469(10) 0.0207(3) Uani 1 1 d .
H20 H 0.5310 0.1603 0.7180 0.025 Uiso 1 1 calc R
C21 C 0.73915(10) 0.13347(10) 0.32383(10) 0.0153(2) Uani 1 1 d .
C22 C 0.72777(11) 0.05855(10) 0.21557(10) 0.0166(2) Uani 1 1 d .
H22 H 0.7407(12) -0.0326(13) 0.2332(11) 0.017(3) Uiso 1 1 d .

loop_
_atom_site_aniso_label
_atom_site_aniso_U_11
_atom_site_aniso_U_22
_atom_site_aniso_U_33
_atom_site_aniso_U_23
_atom_site_aniso_U_13
_atom_site_aniso_U_12
N1 0.0190(5) 0.0144(5) 0.0143(4) -0.0030(4) -0.0042(4) 0.0003(4)
N2 0.0190(5) 0.0116(4) 0.0154(4) -0.0020(4) -0.0048(4) 0.0006(3)
B1 0.0147(6) 0.0140(6) 0.0166(6) -0.0024(5) -0.0030(5) -0.0014(4)
B2 0.0170(6) 0.0168(6) 0.0161(6) -0.0028(5) -0.0026(5) -0.0017(5)
B3 0.0214(6) 0.0165(6) 0.0154(6) -0.0028(5) -0.0043(5) -0.0013(5)
B4 0.0197(6) 0.0191(6) 0.0192(6) -0.0031(5) -0.0073(5) -0.0009(5)
B5 0.0166(6) 0.0201(6) 0.0184(6) -0.0040(5) -0.0044(5) -0.0014(5)
B6 0.0187(6) 0.0160(6) 0.0178(6) -0.0035(5) -0.0050(5) 0.0023(5)
B7 0.0194(6) 0.0142(6) 0.0158(6) -0.0021(5) -0.0048(5) -0.0014(5)
B8 0.0212(6) 0.0167(6) 0.0155(6) -0.0016(5) -0.0045(5) -0.0022(5)
B9 0.0240(7) 0.0165(6) 0.0174(6) -0.0027(5) -0.0079(5) -0.0004(5)
B10 0.0198(6) 0.0196(6) 0.0203(6) -0.0036(5) -0.0070(5) 0.0015(5)
B11 0.0239(6) 0.0142(6) 0.0170(6) -0.0026(5) -0.0071(5) 0.0010(5)
C1 0.0150(5) 0.0161(5) 0.0151(5) -0.0027(4) -0.0035(4) -0.0018(4)
C2 0.0145(5) 0.0131(5) 0.0177(5) -0.0012(4) -0.0047(4) -0.0009(4)
C3 0.0175(5) 0.0152(5) 0.0184(5) -0.0052(4) -0.0046(4) -0.0010(4)
C4 0.0159(5) 0.0185(6) 0.0177(6) -0.0019(4) -0.0052(4) -0.0022(4)
C5 0.0143(5) 0.0154(5) 0.0202(6) -0.0010(4) -0.0054(4) -0.0019(4)
C6 0.0156(5) 0.0136(5) 0.0196(6) -0.0047(4) -0.0041(4) 0.0001(4)
C7 0.0321(7) 0.0202(6) 0.0184(6) -0.0024(5) -0.0069(5) -0.0005(5)
C8 0.0268(6) 0.0167(6) 0.0219(6) -0.0021(5) -0.0087(5) 0.0007(5)
C9 0.0215(6) 0.0118(5) 0.0143(5) -0.0018(4) -0.0063(4) 0.0027(4)
C10 0.0194(6) 0.0182(6) 0.0194(6) -0.0028(4) -0.0038(4) 0.0004(4)
C11 0.0283(6) 0.0175(6) 0.0241(6) -0.0045(5) -0.0103(5) -0.0025(5)
C12 0.0329(6) 0.0159(5) 0.0177(6) -0.0060(4) -0.0087(5) 0.0050(5)
C13 0.0241(6) 0.0218(6) 0.0172(5) -0.0038(5) -0.0025(5) 0.0048(5)
C14 0.0199(6) 0.0161(5) 0.0183(5) -0.0015(4) -0.0057(4) 0.0004(4)
C15 0.0221(6) 0.0133(5) 0.0156(5) -0.0035(4) -0.0091(4) 0.0029(4)
C16 0.0217(6) 0.0179(6) 0.0179(5) -0.0038(4) -0.0077(4) 0.0006(4)
C17 0.0329(7) 0.0165(6) 0.0259(6) -0.0046(5) -0.0123(5) -0.0031(5)
C18 0.0380(7) 0.0168(6) 0.0288(6) -0.0101(5) -0.0144(6) 0.0066(5)
C19 0.0259(6) 0.0269(6) 0.0239(6) -0.0100(5) -0.0065(5) 0.0081(5)
C20 0.0218(6) 0.0194(6) 0.0209(6) -0.0049(5) -0.0054(5) 0.0004(4)
C21 0.0167(5) 0.0138(5) 0.0153(5) -0.0041(4) -0.0034(4) -0.0003(4)
C22 0.0203(6) 0.0138(5) 0.0160(5) -0.0031(4) -0.0053(4) -0.0010(4)

loop_
_atom_type_symbol
_atom_type_description
_atom_type_scat_dispersion_real
_atom_type_scat_dispersion_imag
_atom_type_scat_source
C C 0.0033 0.0016 'International Tables Vol C Tables 4.2.6.8 and 6.1.1.4'
H H 0.0000 0.0000 'International Tables Vol C Tables 4.2.6.8 and 6.1.1.4'
N N 0.0061 0.0033 'International Tables Vol C Tables 4.2.6.8 and 6.1.1.4'
B B 0.0013 0.0007 'International Tables Vol C Tables 4.2.6.8 and 6.1.1.4'

loop_
_geom_angle_atom_site_label_1
_geom_angle_atom_site_label_2
_geom_angle_atom_site_label_3
_geom_angle
C1 N1 B1 107.84(9)
C1 N1 C9 118.35(9)
B1 N1 C9 133.70(9)
C2 N2 B1 107.76(9)
C2 N2 C15 119.89(9)
B1 N2 C15 132.27(9)
N1 B1 N2 106.73(9)
N1 B1 C21 126.16(10)
N2 B1 C21 126.94(10)
C22 B2 C21 57.42(6)
C22 B2 B8 103.58(8)
C21 B2 B8 105.18(8)
C22 B2 B7 103.59(8)
C21 B2 B7 58.45(6)
B8 B2 B7 60.09(7)
C22 B2 B3 57.81(7)
C21 B2 B3 105.06(8)
B8 B2 B3 59.99(7)
B7 B2 B3 107.69(9)
C22 B2 H2 117.8(7)
C21 B2 H2 117.2(7)
B8 B2 H2 131.7(7)
B7 B2 H2 125.6(7)
B3 B2 H2 123.4(7)
C22 B3 B8 104.22(8)
C22 B3 B9 104.19(9)
B8 B3 B9 60.54(7)
C22 B3 B4 58.51(7)
B8 B3 B4 108.20(9)
B9 B3 B4 59.78(7)
C22 B3 B2 59.02(7)
B8 B3 B2 59.63(7)
B9 B3 B2 108.39(9)
B4 B3 B2 108.53(9)
C22 B3 H3 117.4(7)
B8 B3 H3 127.5(7)
B9 B3 H3 129.4(7)
B4 B3 H3 120.0(7)
B2 B3 H3 116.9(7)
C22 B4 B9 104.12(9)
C22 B4 B10 104.28(9)
B9 B4 B10 60.57(7)
C22 B4 B3 58.11(7)
B9 B4 B3 60.08(7)
B10 B4 B3 108.40(9)
C22 B4 B5 58.97(7)
B9 B4 B5 108.17(9)
B10 B4 B5 59.57(7)
B3 B4 B5 108.11(9)
C22 B4 H4 117.6(7)
B9 B4 H4 129.2(7)
B10 B4 H4 127.4(7)
B3 B4 H4 120.0(7)
B5 B4 H4 117.4(7)
C22 B5 C21 57.28(6)
C22 B5 B10 103.87(9)
C21 B5 B10 105.55(8)
C22 B5 B6 103.73(8)
C21 B5 B6 58.59(6)
B10 B5 B6 60.39(7)
C22 B5 B4 58.00(7)
C21 B5 B4 105.14(8)
B10 B5 B4 59.99(7)
B6 B5 B4 107.93(9)
C22 B5 H5 118.5(7)
C21 B5 H5 116.9(7)
B10 B5 H5 131.2(7)
B6 B5 H5 124.4(7)
B4 B5 H5 124.3(7)
C21 B6 B11 105.43(9)
C21 B6 B5 59.68(7)
B11 B6 B5 107.92(9)
C21 B6 B7 58.69(6)
B11 B6 B7 60.07(7)
B5 B6 B7 108.27(9)
C21 B6 B10 105.76(9)
B11 B6 B10 60.24(7)
B5 B6 B10 59.58(7)
B7 B6 B10 108.28(9)
C21 B6 H6 117.3(7)
B11 B6 H6 127.5(7)
B5 B6 H6 119.1(7)
B7 B6 H6 119.2(7)
B10 B6 H6 127.3(7)
C21 B7 B8 105.78(8)
C21 B7 B2 59.58(6)
B8 B7 B2 59.74(7)
C21 B7 B6 59.02(7)
B8 B7 B6 108.32(9)
B2 B7 B6 108.58(8)
C21 B7 B11 105.51(8)
B8 B7 B11 60.39(7)
B2 B7 B11 108.23(9)
B6 B7 B11 59.86(7)
C21 B7 H7 118.2(7)
B8 B7 H7 125.1(7)
B2 B7 H7 117.3(7)
B6 B7 H7 121.5(7)
B11 B7 H7 128.0(7)
B2 B8 B7 60.17(7)
B2 B8 B3 60.38(7)
B7 B8 B3 108.06(9)
B2 B8 B11 108.17(9)
B7 B8 B11 59.87(7)
B3 B8 B11 107.59(9)
B2 B8 B9 108.41(9)
B7 B8 B9 107.87(9)
B3 B8 B9 59.82(7)
B11 B8 B9 59.80(7)
B2 B8 H8 119.6(7)
B7 B8 H8 120.8(7)
B3 B8 H8 121.7(7)
B11 B8 H8 123.1(7)
B9 B8 H8 123.4(7)
B4 B9 B3 60.14(7)
B4 B9 B11 107.66(9)
B3 B9 B11 107.59(9)
B4 B9 B10 59.79(7)
B3 B9 B10 107.84(9)
B11 B9 B10 59.92(7)
B4 B9 B8 107.77(9)
B3 B9 B8 59.64(7)
B11 B9 B8 59.97(7)
B10 B9 B8 107.87(9)
B4 B9 H9 119.7(7)
B3 B9 H9 120.5(7)
B11 B9 H9 124.1(7)
B10 B9 H9 121.9(7)
B8 B9 H9 123.1(7)
B5 B10 B4 60.44(7)
B5 B10 B6 60.03(7)
B4 B10 B6 107.99(9)
B5 B10 B11 107.80(9)
B4 B10 B11 107.49(9)
B6 B10 B11 59.63(7)
B5 B10 B9 108.13(9)
B4 B10 B9 59.64(7)
B6 B10 B9 107.65(9)
B11 B10 B9 59.87(7)
B5 B10 H10 120.1(7)
B4 B10 H10 122.1(7)
B6 B10 H10 120.7(7)
B11 B10 H10 122.8(7)
B9 B10 H10 123.5(7)
B6 B11 B7 60.07(7)
B6 B11 B9 108.32(9)
B7 B11 B9 108.10(9)
B6 B11 B10 60.13(7)
B7 B11 B10 108.20(9)
B9 B11 B10 60.21(7)
B6 B11 B8 107.98(9)
B7 B11 B8 59.74(7)
B9 B11 B8 60.23(7)
B10 B11 B8 108.31(9)
B6 B11 H11 120.8(7)
B7 B11 H11 120.7(7)
B9 B11 H11 122.6(7)
B10 B11 H11 122.0(7)
B8 B11 H11 121.9(7)
C6 C1 C2 121.24(10)
C6 C1 N1 129.68(10)
C2 C1 N1 109.07(9)
C3 C2 C1 120.38(10)
C3 C2 N2 131.04(10)
C1 C2 N2 108.56(9)
C2 C3 C4 118.92(10)
C2 C3 H3A 120.5
C4 C3 H3A 120.5
C3 C4 C5 120.45(10)
C3 C4 C7 119.52(10)
C5 C4 C7 120.01(10)
C6 C5 C4 120.00(10)
C6 C5 C8 119.22(10)
C4 C5 C8 120.72(10)
C1 C6 C5 118.93(10)
C1 C6 H6A 120.5
C5 C6 H6A 120.5
C4 C7 H7A 109.5
C4 C7 H7B 109.5
H7A C7 H7B 109.5
C4 C7 H7C 109.5
H7A C7 H7C 109.5
H7B C7 H7C 109.5
C5 C8 H8A 109.5
C5 C8 H8B 109.5
H8A C8 H8B 109.5
C5 C8 H8C 109.5
H8A C8 H8C 109.5
H8B C8 H8C 109.5
C14 C9 C10 120.31(10)
C14 C9 N1 120.24(10)
C10 C9 N1 119.36(10)
C11 C10 C9 119.60(10)
C11 C10 H10A 120.2
C9 C10 H10A 120.2
C12 C11 C10 120.19(11)
C12 C11 H11A 119.9
C10 C11 H11A 119.9
C13 C12 C11 119.99(10)
C13 C12 H12 120.0
C11 C12 H12 120.0
C12 C13 C14 120.29(10)
C12 C13 H13 119.9
C14 C13 H13 119.9
C9 C14 C13 119.61(10)
C9 C14 H14 120.2
C13 C14 H14 120.2
C16 C15 C20 120.13(10)
C16 C15 N2 119.56(10)
C20 C15 N2 120.26(10)
C15 C16 C17 119.92(11)
C15 C16 H16 120.0
C17 C16 H16 120.0
C18 C17 C16 120.25(11)
C18 C17 H17 119.9
C16 C17 H17 119.9
C19 C18 C17 119.73(11)
C19 C18 H18 120.1
C17 C18 H18 120.1
C18 C19 C20 120.43(11)
C18 C19 H19 119.8
C20 C19 H19 119.8
C15 C20 C19 119.51(11)
C15 C20 H20 120.2
C19 C20 H20 120.2
B1 C21 C22 117.36(9)
B1 C21 B7 124.80(9)
C22 C21 B7 108.80(8)
B1 C21 B6 122.74(9)
C22 C21 B6 108.78(8)
B7 C21 B6 62.29(7)
B1 C21 B2 118.04(9)
C22 C21 B2 60.58(6)
B7 C21 B2 61.96(7)
B6 C21 B2 113.18(8)
B1 C21 B5 115.22(8)
C22 C21 B5 60.58(7)
B7 C21 B5 112.88(8)
B6 C21 B5 61.73(7)
B2 C21 B5 113.08(8)
C21 C22 B3 113.09(8)
C21 C22 B4 113.14(9)
B3 C22 B4 63.38(7)
C21 C22 B2 62.00(7)
B3 C22 B2 63.17(7)
B4 C22 B2 115.97(9)
C21 C22 B5 62.15(7)
B3 C22 B5 115.81(9)
B4 C22 B5 63.03(7)
B2 C22 B5 115.61(9)
C21 C22 H22 116.0(7)
B3 C22 H22 119.6(7)
B4 C22 H22 121.2(7)
B2 C22 H22 114.5(7)
B5 C22 H22 116.9(7)

loop_
_geom_bond_atom_site_label_1
_geom_bond_atom_site_label_2
_geom_bond_distance
N1 C1 1.4039(14)
N1 B1 1.4307(15)
N1 C9 1.4334(14)
N2 C2 1.4111(14)
N2 B1 1.4320(15)
N2 C15 1.4327(14)
B1 C21 1.5853(16)
B2 C22 1.7114(16)
B2 C21 1.7348(16)
B2 B8 1.7678(17)
B2 B7 1.7756(17)
B2 B3 1.7812(17)
B2 H2 1.066(13)
B3 C22 1.6893(16)
B3 B8 1.7743(18)
B3 B9 1.7775(18)
B3 B4 1.7786(18)
B3 H3 1.092(14)
B4 C22 1.6965(16)
B4 B9 1.7722(18)
B4 B10 1.7750(18)
B4 B5 1.7829(18)
B4 H4 1.086(14)
B5 C22 1.7141(16)
B5 C21 1.7399(16)
B5 B10 1.7673(18)
B5 B6 1.7753(18)
B5 H5 1.072(13)
B6 C21 1.7204(16)
B6 B11 1.7727(17)
B6 B7 1.7765(17)
B6 B10 1.7818(18)
B6 H6 1.073(13)
B7 C21 1.7144(15)
B7 B8 1.7742(17)
B7 B11 1.7766(17)
B7 H7 1.074(14)
B8 B11 1.7857(18)
B8 B9 1.7904(18)
B8 H8 1.078(14)
B9 B11 1.7827(17)
B9 B10 1.7888(18)
B9 H9 1.083(14)
B10 B11 1.7836(18)
B10 H10 1.086(14)
B11 H11 1.094(13)
C1 C6 1.3857(15)
C1 C2 1.3889(15)
C2 C3 1.3867(15)
C3 C4 1.3951(15)
C3 H3A 0.9500
C4 C5 1.4072(16)
C4 C7 1.5047(15)
C5 C6 1.3900(15)
C5 C8 1.5047(15)
C6 H6A 0.9500
C7 H7A 0.9800
C7 H7B 0.9800
C7 H7C 0.9800
C8 H8A 0.9800
C8 H8B 0.9800
C8 H8C 0.9800
C9 C14 1.3844(16)
C9 C10 1.3896(16)
C10 C11 1.3865(16)
C10 H10A 0.9500
C11 C12 1.3840(17)
C11 H11A 0.9500
C12 C13 1.3812(17)
C12 H12 0.9500
C13 C14 1.3883(16)
C13 H13 0.9500
C14 H14 0.9500
C15 C16 1.3809(16)
C15 C20 1.3879(16)
C16 C17 1.3863(16)
C16 H16 0.9500
C17 C18 1.3829(18)
C17 H17 0.9500
C18 C19 1.3799(18)
C18 H18 0.9500
C19 C20 1.3892(16)
C19 H19 0.9500
C20 H20 0.9500
C21 C22 1.6556(14)
C22 H22 0.961(13)
